data_2104791
loop_
_publ_author_name
'Swainson, Ian'
'Chi, Lisheng'
'Her, Jae-Hyuk'
'Cranswick, Lachlan'
'Stephens, Peter'
'Winkler, Bj\"orn'
'Wilson, Daniel J.'
'Milman, Victor'

_publ_section_title
;
 Orientational ordering, tilting and lone-pair activity in the
 perovskite methylammonium tin bromide, CH~3~NH~3~SnBr~3~
;
_journal_coeditor_code KD5041
_journal_issue 4
_journal_name_full 'Acta Crystallographica Section B'
_journal_page_first 422
_journal_page_last 429
_journal_paper_doi 10.1107/S0108768110014734
_journal_volume 66
_journal_year 2010
_chemical_formula_sum 'C H6 Br3 N Sn'
_chemical_formula_weight 390.47
_space_group_IT_number 26
_symmetry_cell_setting orthorhombic
_symmetry_Int_Tables_number 26
_symmetry_space_group_name_Hall 'P 2c -2'
_symmetry_space_group_name_H-M 'P m c 21'
_audit_creation_date 05-11-21
_audit_creation_method 'Created with Diamond v2.0'
_audit_update_record
;
05-11-21

2010-03-11 # Formatted by publCIF
;
_cell_angle_alpha 90.000
_cell_angle_beta 90.000
_cell_angle_gamma 90.000
_cell_formula_units_Z 2
_cell_length_a 5.89406(17)
_cell_length_b 8.38619(23)
_cell_length_c 8.24063(22)
_cell_measurement_temperature 215(1)
_cell_volume 407.32(2)
_diffrn_measurement_device_type X3B1
_diffrn_radiation_monochromator Si(111)
_diffrn_radiation_type synchrotron
_diffrn_radiation_wavelength 0.700136
_diffrn_reflns_limit_h_max 5
_diffrn_reflns_limit_h_min 0
_diffrn_reflns_limit_k_max 8
_diffrn_reflns_limit_k_min 0
_diffrn_reflns_limit_l_max 8
_diffrn_reflns_limit_l_min 0
_exptl_absorpt_correction_type none
_exptl_crystal_density_diffrn 3.134
_pd_char_colour 'dark red'
_pd_meas_2theta_range_inc 0.004
_pd_meas_2theta_range_max 41.7480
_pd_meas_2theta_range_min 14.600
_pd_meas_number_of_points 6683
_pd_meas_scan_method step
_pd_proc_info_excluded_regions 15.7040-16.1200
_pd_proc_ls_prof_R_factor 0.093
_pd_proc_ls_prof_wR_expected 0.0620
_pd_proc_ls_prof_wR_factor 0.072
_pd_spec_mounting '15 mm wide flat plate'
_pd_spec_mount_mode reflection
_pd_spec_shape flat_plate
_refine_diff_density_max 1.53438
_refine_diff_density_min -1.74319
_refine_ls_goodness_of_fit_all 2.011
_refine_ls_hydrogen_treatment undef
_refine_ls_matrix_type full
_refine_ls_number_constraints 0
_refine_ls_number_parameters 33
_refine_ls_number_reflns 275
_refine_ls_number_restraints 1
_refine_ls_R_I_factor 0.0687
_refine_ls_structure_factor_coef Inet
_refine_ls_weighting_scheme sigma
_refine_ls_wR_factor_ref 0.0876
_reflns_number_total 274
_cod_data_source_file kd5041.cif
_cod_data_source_block Synchr
_cod_depositor_comments
;
The following automatic conversions were performed:
'_geom_angle_publ_flag' value 'N' changed to 'n' according to
'/home/saulius/struct/CIF-dictionaries/cif_core.dic' dictionary named
'cif_core.dic' version 2.4.1 from 2010-06-29 (7
times).

'_geom_bond_publ_flag' value 'N' changed to 'n' according to
'/home/saulius/struct/CIF-dictionaries/cif_core.dic' dictionary named
'cif_core.dic' version 2.4.1 from 2010-06-29 (14 times).

Automatic conversion script
Id: cif_fix_enum 1527 2010-12-29 10:47:43Z saulius 
;
_cod_original_cell_volume 407.32(3)
_cod_database_code 2104791

loop_
_symmetry_equiv_pos_as_xyz
'x, y, z'
'-x, -y, z+1/2'
'x, -y, z+1/2'
'-x, y, z'

loop_
_atom_site_type_symbol
_atom_site_label
_atom_site_fract_x
_atom_site_fract_y
_atom_site_fract_z
_atom_site_occupancy
_atom_site_thermal_displace_type
_atom_site_U_iso_or_equiv
_atom_site_symmetry_multiplicity
Sn SN1 0.0 0.7488(3) 0.03174(10) 1.0 Uiso 0.0106(6) 2
Br BR2 0.0 0.5217(6) 0.3596(9) 1.0 Uiso 0.0396(15) 2
Br BR3 0.0 1.0743(5) 0.2563(10) 1.0 Uiso 0.0446(15) 2
Br BR4 0.5 0.7248(7) 0.01624(10) 1.0 Uiso 0.0567(18) 2
C C5 0.5 0.308(3) 0.065(2) 1.0 Uiso 0.021(6) 2
N N6 0.5 0.183(3) -0.057(2) 1.0 Uiso 0.021(6) 2

loop_
_geom_angle_atom_site_label_1
_geom_angle_atom_site_label_2
_geom_angle_atom_site_label_3
_geom_angle
_geom_angle_site_symmetry_1
_geom_angle_site_symmetry_2
_geom_angle_site_symmetry_3
_geom_angle_publ_flag
BR2 SN1 BR3 91.16(18) 3_564 . 3_574 n
BR2 SN1 BR4 85.38(13) 3_564 . 1_455 n
BR2 SN1 BR4 85.38(13) 3_564 . 1_555 n
BR3 SN1 BR4 90.06(13) 3_574 . 1_455 n
BR3 SN1 BR4 90.06(13) 3_574 . 1_555 n
BR4 SN1 BR4 170.77(27) 1_455 . 1_555 n
SN1 BR4 SN1 170.77(27) 1_555 . 1_655 n

loop_
_geom_bond_atom_site_label_1
_geom_bond_atom_site_label_2
_geom_bond_distance
_geom_bond_site_symmetry_1
_geom_bond_site_symmetry_2
_geom_bond_publ_flag
SN1 BR2 3.306(5) . 1_555 n
SN1 BR2 2.675(6) . 3_564 n
SN1 BR3 3.298(6) . 1_555 n
SN1 BR3 2.712(6) . 3_574 n
SN1 BR4 2.9566(6) . 1_455 n
SN1 BR4 2.9566(6) . 1_555 n
BR2 SN1 3.306(5) . 1_555 n
BR2 SN1 2.675(6) . 3_565 n
BR3 SN1 3.298(6) . 1_555 n
BR3 SN1 2.712(6) . 3_575 n
BR4 SN1 2.9566(6) . 1_555 n
BR4 SN1 2.9566(6) . 1_655 n
C5 N6 1.457(8) . 1_555 n
N6 C5 1.457(8) . 1_555 n
